data_7701549
loop_
_publ_author_name
'Sch\"uler, Philipp'
'G\"orls, Helmar'
'Westerhausen, Matthias'
'Krieck, Sven'

_publ_section_title
;
 Bis(trimethylsilyl)amide complexes of s-block metals with bidentate ether
 and amine ligands.
;
_journal_issue 24
_journal_name_full 'Dalton transactions (Cambridge, England : 2003)'
_journal_page_first 8966
_journal_page_last 8975
_journal_paper_doi 10.1039/c9dt01426h
_journal_volume 48
_journal_year 2019
_chemical_formula_moiety 'C20 H56 N2 O4 Rb2 Si4'
_chemical_formula_sum 'C20 H56 N2 O4 Rb2 Si4'
_chemical_formula_weight 671.97
_space_group_IT_number 2
_space_group_name_Hall '-P 1'
_space_group_name_H-M_alt 'P -1'
_symmetry_cell_setting triclinic
_symmetry_space_group_name_Hall '-P 1'
_symmetry_space_group_name_H-M 'P -1'
_atom_sites_solution_hydrogens geom
_atom_sites_solution_primary direct
_atom_sites_solution_secondary difmap
_audit_creation_method SHELXL-97
_audit_update_record
;
2019-04-01 deposited with the CCDC.	2019-05-10 downloaded from the CCDC.
;
_cell_angle_alpha 108.386(2)
_cell_angle_beta 108.706(2)
_cell_angle_gamma 101.031(1)
_cell_formula_units_Z 1
_cell_length_a 8.5102(3)
_cell_length_b 11.0496(3)
_cell_length_c 11.1416(3)
_cell_measurement_reflns_used 7116
_cell_measurement_temperature 133(2)
_cell_measurement_theta_max 27.48
_cell_measurement_theta_min 2.64
_cell_volume 890.44(5)
_computing_cell_refinement DENZO
_computing_data_collection COLLECT
_computing_data_reduction DENZO
_computing_molecular_graphics SHELXTL/PC
_computing_publication_material SHELXL-97
_computing_structure_refinement 'SHELXL-97 (Sheldrick, 2008)'
_computing_structure_solution 'SHELXS-97 (Sheldrick, 2008)'
_diffrn_ambient_temperature 133(2)
_diffrn_measured_fraction_theta_full 0.988
_diffrn_measured_fraction_theta_max 0.988
_diffrn_measurement_device_type KappaCCD
_diffrn_measurement_method 'phi- + omega-scan'
_diffrn_radiation_monochromator graphite
_diffrn_radiation_source 'fine-focus sealed tube'
_diffrn_radiation_type MoK\a
_diffrn_radiation_wavelength 0.71073
_diffrn_reflns_av_R_equivalents 0.0196
_diffrn_reflns_av_sigmaI/netI 0.0275
_diffrn_reflns_limit_h_max 11
_diffrn_reflns_limit_h_min -11
_diffrn_reflns_limit_k_max 14
_diffrn_reflns_limit_k_min -14
_diffrn_reflns_limit_l_max 14
_diffrn_reflns_limit_l_min -13
_diffrn_reflns_number 7116
_diffrn_reflns_theta_full 27.48
_diffrn_reflns_theta_max 27.48
_diffrn_reflns_theta_min 2.64
_exptl_absorpt_coefficient_mu 2.906
_exptl_absorpt_correction_T_max 0.7456
_exptl_absorpt_correction_T_min 0.5858
_exptl_absorpt_correction_type multi-scan
_exptl_absorpt_process_details 'SADABS, Bruker-AXS, 2002'
_exptl_crystal_colour colourless
_exptl_crystal_density_diffrn 1.253
_exptl_crystal_density_method 'not measured'
_exptl_crystal_description prism
_exptl_crystal_F_000 352
_exptl_crystal_size_max 0.112
_exptl_crystal_size_mid 0.110
_exptl_crystal_size_min 0.100
_refine_diff_density_max 0.304
_refine_diff_density_min -0.442
_refine_diff_density_rms 0.057
_refine_ls_extinction_method none
_refine_ls_goodness_of_fit_ref 1.109
_refine_ls_hydrogen_treatment constr
_refine_ls_matrix_type full
_refine_ls_number_parameters 153
_refine_ls_number_reflns 4038
_refine_ls_number_restraints 0
_refine_ls_restrained_S_all 1.109
_refine_ls_R_factor_all 0.0300
_refine_ls_R_factor_gt 0.0263
_refine_ls_shift/su_max 0.001
_refine_ls_shift/su_mean 0.000
_refine_ls_structure_factor_coef Fsqd
_refine_ls_weighting_details 'calc w=1/[\s^2^(Fo^2^)+(0.0106P)^2^+0.7064P] where P=(Fo^2^+2Fc^2^)/3'
_refine_ls_weighting_scheme calc
_refine_ls_wR_factor_gt 0.0564
_refine_ls_wR_factor_ref 0.0588
_reflns_number_gt 3763
_reflns_number_total 4038
_reflns_threshold_expression >2sigma(I)
_cod_data_source_file c9dt01426h2.cif
_cod_data_source_block FO6535
_cod_database_code 7701549

loop_
_symmetry_equiv_pos_as_xyz
'x, y, z'
'-x, -y, -z'

loop_
_atom_site_label
_atom_site_type_symbol
_atom_site_fract_x
_atom_site_fract_y
_atom_site_fract_z
_atom_site_U_iso_or_equiv
_atom_site_adp_type
_atom_site_occupancy
_atom_site_symmetry_multiplicity
_atom_site_calc_flag
_atom_site_refinement_flags
Rb1 Rb 0.60763(3) 0.525383(17) 0.363227(19) 0.02456(6) Uani 1 1 d .
Si1 Si 0.27677(7) 0.19346(5) 0.29374(5) 0.02232(11) Uani 1 1 d .
Si2 Si 0.65134(7) 0.26285(5) 0.51065(5) 0.02034(11) Uani 1 1 d .
O1 O 0.6468(2) 0.36370(16) 0.11644(17) 0.0394(4) Uani 1 1 d .
O2 O 0.7691(2) 0.64212(16) 0.20831(16) 0.0387(4) Uani 1 1 d .
N1 N 0.4739(2) 0.29014(14) 0.42017(16) 0.0210(3) Uani 1 1 d .
C1 C 0.2001(3) 0.2771(2) 0.1715(2) 0.0357(5) Uani 1 1 d .
H1A H 0.2792 0.2854 0.1250 0.053 Uiso 1 1 calc R
H1B H 0.2005 0.3670 0.2242 0.053 Uiso 1 1 calc R
H1C H 0.0809 0.2223 0.1020 0.053 Uiso 1 1 calc R
C2 C 0.0970(3) 0.1617(2) 0.3560(3) 0.0399(5) Uani 1 1 d .
H2A H 0.1292 0.1201 0.4220 0.060 Uiso 1 1 calc R
H2B H -0.0129 0.1012 0.2767 0.060 Uiso 1 1 calc R
H2C H 0.0815 0.2475 0.4015 0.060 Uiso 1 1 calc R
C3 C 0.2574(3) 0.0194(2) 0.1789(3) 0.0424(6) Uani 1 1 d .
H3A H 0.2805 -0.0339 0.2342 0.064 Uiso 1 1 calc R
H3B H 0.3428 0.0264 0.1378 0.064 Uiso 1 1 calc R
H3C H 0.1386 -0.0247 0.1051 0.064 Uiso 1 1 calc R
C4 C 0.8594(3) 0.3857(2) 0.5354(2) 0.0282(4) Uani 1 1 d .
H4A H 0.8596 0.3748 0.4447 0.042 Uiso 1 1 calc R
H4B H 0.9614 0.3677 0.5893 0.042 Uiso 1 1 calc R
H4C H 0.8648 0.4781 0.5851 0.042 Uiso 1 1 calc R
C5 C 0.6741(3) 0.0915(2) 0.4364(2) 0.0320(4) Uani 1 1 d .
H5A H 0.6715 0.0735 0.3437 0.048 Uiso 1 1 calc R
H5B H 0.5769 0.0224 0.4301 0.048 Uiso 1 1 calc R
H5C H 0.7856 0.0897 0.4967 0.048 Uiso 1 1 calc R
C6 C 0.6802(3) 0.2931(2) 0.6951(2) 0.0298(4) Uani 1 1 d .
H6A H 0.5723 0.2409 0.6938 0.045 Uiso 1 1 calc R
H6B H 0.7054 0.3893 0.7482 0.045 Uiso 1 1 calc R
H6C H 0.7779 0.2647 0.7385 0.045 Uiso 1 1 calc R
C7 C 0.6502(4) 0.2338(3) 0.1119(3) 0.0562(7) Uani 1 1 d .
H7A H 0.6217 0.1728 0.0166 0.084 Uiso 1 1 calc R
H7B H 0.5639 0.1980 0.1433 0.084 Uiso 1 1 calc R
H7C H 0.7675 0.2414 0.1726 0.084 Uiso 1 1 calc R
C8 C 0.7813(3) 0.4267(3) 0.0865(2) 0.0400(5) Uani 1 1 d .
H8A H 0.7744 0.3664 -0.0036 0.048 Uiso 1 1 calc R
H8B H 0.8971 0.4439 0.1590 0.048 Uiso 1 1 calc R
C9 C 0.7632(3) 0.5565(3) 0.0808(2) 0.0404(5) Uani 1 1 d .
H9A H 0.8594 0.6011 0.0619 0.048 Uiso 1 1 calc R
H9B H 0.6504 0.5387 0.0046 0.048 Uiso 1 1 calc R
C10 C 0.7789(4) 0.7746(3) 0.2164(3) 0.0537(7) Uani 1 1 d .
H10A H 0.8835 0.8137 0.2046 0.080 Uiso 1 1 calc R
H10B H 0.7858 0.8307 0.3070 0.080 Uiso 1 1 calc R
H10C H 0.6740 0.7706 0.1430 0.080 Uiso 1 1 calc R

loop_
_atom_site_aniso_label
_atom_site_aniso_U_11
_atom_site_aniso_U_22
_atom_site_aniso_U_33
_atom_site_aniso_U_23
_atom_site_aniso_U_13
_atom_site_aniso_U_12
Rb1 0.03362(11) 0.02125(9) 0.02411(10) 0.00941(7) 0.01699(8) 0.01070(7)
Si1 0.0229(3) 0.0164(2) 0.0222(2) 0.0040(2) 0.0075(2) 0.00442(19)
Si2 0.0219(2) 0.0178(2) 0.0225(2) 0.0085(2) 0.0102(2) 0.00660(19)
O1 0.0492(10) 0.0383(9) 0.0424(9) 0.0150(7) 0.0293(8) 0.0224(7)
O2 0.0496(10) 0.0420(9) 0.0355(8) 0.0230(7) 0.0216(7) 0.0184(8)
N1 0.0240(8) 0.0160(7) 0.0223(7) 0.0061(6) 0.0105(6) 0.0061(6)
C1 0.0343(12) 0.0312(11) 0.0282(10) 0.0097(9) 0.0011(9) 0.0072(9)
C2 0.0263(11) 0.0419(13) 0.0468(13) 0.0162(11) 0.0144(10) 0.0052(9)
C3 0.0395(13) 0.0242(10) 0.0419(13) -0.0017(10) 0.0076(10) 0.0067(9)
C4 0.0240(10) 0.0284(10) 0.0306(10) 0.0131(9) 0.0099(8) 0.0052(8)
C5 0.0339(11) 0.0240(10) 0.0422(12) 0.0140(9) 0.0183(10) 0.0128(8)
C6 0.0366(11) 0.0295(10) 0.0261(10) 0.0139(9) 0.0125(9) 0.0125(9)
C7 0.082(2) 0.0425(14) 0.0588(17) 0.0174(13) 0.0415(16) 0.0341(14)
C8 0.0398(13) 0.0599(15) 0.0278(11) 0.0164(11) 0.0195(10) 0.0245(11)
C9 0.0402(13) 0.0605(15) 0.0301(11) 0.0246(11) 0.0189(10) 0.0181(11)
C10 0.0654(18) 0.0457(15) 0.0581(17) 0.0309(14) 0.0264(14) 0.0167(13)

loop_
_atom_type_symbol
_atom_type_description
_atom_type_scat_dispersion_real
_atom_type_scat_dispersion_imag
_atom_type_scat_source
C C 0.0033 0.0016 'International Tables Vol C Tables 4.2.6.8 and 6.1.1.4'
H H 0.0000 0.0000 'International Tables Vol C Tables 4.2.6.8 and 6.1.1.4'
N N 0.0061 0.0033 'International Tables Vol C Tables 4.2.6.8 and 6.1.1.4'
O O 0.0106 0.0060 'International Tables Vol C Tables 4.2.6.8 and 6.1.1.4'
Si Si 0.0817 0.0704 'International Tables Vol C Tables 4.2.6.8 and 6.1.1.4'
Rb Rb -0.9393 2.9676 'International Tables Vol C Tables 4.2.6.8 and 6.1.1.4'

loop_
_geom_angle_atom_site_label_1
_geom_angle_atom_site_label_2
_geom_angle_atom_site_label_3
_geom_angle
_geom_angle_site_symmetry_1
_geom_angle_site_symmetry_3
O1 Rb1 O2 56.19(5) . .
O1 Rb1 N1 94.43(4) . .
O2 Rb1 N1 150.10(4) . .
O1 Rb1 N1 169.17(4) . 2_666
O2 Rb1 N1 118.05(4) . 2_666
N1 Rb1 N1 91.84(4) . 2_666
O1 Rb1 Si1 158.97(3) . 2_666
O2 Rb1 Si1 107.22(3) . 2_666
N1 Rb1 Si1 99.77(3) . 2_666
N1 Rb1 Si1 25.53(3) 2_666 2_666
O1 Rb1 Si2 144.23(3) . 2_666
O2 Rb1 Si2 109.05(3) . 2_666
N1 Rb1 Si2 98.34(3) . 2_666
N1 Rb1 Si2 25.40(3) 2_666 2_666
Si1 Rb1 Si2 48.447(11) 2_666 2_666
O1 Rb1 Si2 91.74(3) . .
O2 Rb1 Si2 136.80(3) . .
N1 Rb1 Si2 25.13(3) . .
N1 Rb1 Si2 97.66(3) 2_666 .
Si1 Rb1 Si2 94.561(12) 2_666 .
Si2 Rb1 Si2 113.265(10) 2_666 .
O1 Rb1 Si1 84.93(3) . .
O2 Rb1 Si1 138.17(3) . .
N1 Rb1 Si1 24.20(3) . .
N1 Rb1 Si1 97.39(3) 2_666 .
Si1 Rb1 Si1 113.952(9) 2_666 .
Si2 Rb1 Si1 93.285(12) 2_666 .
Si2 Rb1 Si1 47.753(11) . .
O1 Rb1 Rb1 139.82(3) . 2_666
O2 Rb1 Rb1 163.72(3) . 2_666
N1 Rb1 Rb1 46.16(3) . 2_666
N1 Rb1 Rb1 45.68(3) 2_666 2_666
Si1 Rb1 Rb1 58.014(9) 2_666 2_666
Si2 Rb1 Rb1 56.763(9) 2_666 2_666
Si2 Rb1 Rb1 56.502(9) . 2_666
Si1 Rb1 Rb1 55.938(9) . 2_666
N1 Si1 C3 117.11(9) . .
N1 Si1 C2 114.29(9) . .
C3 Si1 C2 103.73(11) . .
N1 Si1 C1 110.60(9) . .
C3 Si1 C1 105.10(11) . .
C2 Si1 C1 104.88(11) . .
N1 Si1 Rb1 50.62(5) . 2_666
C3 Si1 Rb1 154.27(9) . 2_666
C2 Si1 Rb1 70.01(8) . 2_666
C1 Si1 Rb1 100.61(7) . 2_666
N1 Si1 Rb1 46.84(5) . .
C3 Si1 Rb1 125.45(8) . .
C2 Si1 Rb1 130.80(8) . .
C1 Si1 Rb1 63.99(7) . .
Rb1 Si1 Rb1 66.049(9) 2_666 .
N1 Si2 C5 117.43(9) . .
N1 Si2 C4 111.22(9) . .
C5 Si2 C4 104.46(9) . .
N1 Si2 C6 113.74(9) . .
C5 Si2 C6 105.49(10) . .
C4 Si2 C6 103.16(9) . .
N1 Si2 Rb1 50.43(5) . 2_666
C5 Si2 Rb1 149.52(7) . 2_666
C4 Si2 Rb1 106.01(7) . 2_666
C6 Si2 Rb1 66.65(7) . 2_666
N1 Si2 Rb1 49.20(5) . .
C5 Si2 Rb1 130.88(7) . .
C4 Si2 Rb1 62.03(6) . .
C6 Si2 Rb1 123.33(6) . .
Rb1 Si2 Rb1 66.735(10) 2_666 .
C8 O1 C7 112.04(19) . .
C8 O1 Rb1 116.78(13) . .
C7 O1 Rb1 112.13(14) . .
C9 O2 C10 112.36(19) . .
C9 O2 Rb1 119.79(13) . .
C10 O2 Rb1 121.62(15) . .
Si2 N1 Si1 135.62(9) . .
Si2 N1 Rb1 105.67(7) . .
Si1 N1 Rb1 108.95(7) . .
Si2 N1 Rb1 104.17(7) . 2_666
Si1 N1 Rb1 103.85(7) . 2_666
Rb1 N1 Rb1 88.16(4) . 2_666
Si1 C1 H1A 109.5 . .
Si1 C1 H1B 109.5 . .
H1A C1 H1B 109.5 . .
Si1 C1 H1C 109.5 . .
H1A C1 H1C 109.5 . .
H1B C1 H1C 109.5 . .
Si1 C2 H2A 109.5 . .
Si1 C2 H2B 109.5 . .
H2A C2 H2B 109.5 . .
Si1 C2 H2C 109.5 . .
H2A C2 H2C 109.5 . .
H2B C2 H2C 109.5 . .
Si1 C3 H3A 109.5 . .
Si1 C3 H3B 109.5 . .
H3A C3 H3B 109.5 . .
Si1 C3 H3C 109.5 . .
H3A C3 H3C 109.5 . .
H3B C3 H3C 109.5 . .
Si2 C4 H4A 109.5 . .
Si2 C4 H4B 109.5 . .
H4A C4 H4B 109.5 . .
Si2 C4 H4C 109.5 . .
H4A C4 H4C 109.5 . .
H4B C4 H4C 109.5 . .
Si2 C5 H5A 109.5 . .
Si2 C5 H5B 109.5 . .
H5A C5 H5B 109.5 . .
Si2 C5 H5C 109.5 . .
H5A C5 H5C 109.5 . .
H5B C5 H5C 109.5 . .
Si2 C6 H6A 109.5 . .
Si2 C6 H6B 109.5 . .
H6A C6 H6B 109.5 . .
Si2 C6 H6C 109.5 . .
H6A C6 H6C 109.5 . .
H6B C6 H6C 109.5 . .
O1 C7 H7A 109.5 . .
O1 C7 H7B 109.5 . .
H7A C7 H7B 109.5 . .
O1 C7 H7C 109.5 . .
H7A C7 H7C 109.5 . .
H7B C7 H7C 109.5 . .
O1 C8 C9 110.03(18) . .
O1 C8 H8A 109.7 . .
C9 C8 H8A 109.7 . .
O1 C8 H8B 109.7 . .
C9 C8 H8B 109.7 . .
H8A C8 H8B 108.2 . .
O2 C9 C8 110.00(18) . .
O2 C9 H9A 109.7 . .
C8 C9 H9A 109.7 . .
O2 C9 H9B 109.7 . .
C8 C9 H9B 109.7 . .
H9A C9 H9B 108.2 . .
O2 C10 H10A 109.5 . .
O2 C10 H10B 109.5 . .
H10A C10 H10B 109.5 . .
O2 C10 H10C 109.5 . .
H10A C10 H10C 109.5 . .
H10B C10 H10C 109.5 . .

loop_
_geom_bond_atom_site_label_1
_geom_bond_atom_site_label_2
_geom_bond_distance
_geom_bond_site_symmetry_2
Rb1 O1 2.9291(15) .
Rb1 O2 2.9627(15) .
Rb1 N1 2.9709(15) .
Rb1 N1 2.9952(15) 2_666
Rb1 Si1 3.7622(5) 2_666
Rb1 Si2 3.7674(5) 2_666
Rb1 Si2 3.7787(5) .
Rb1 Si1 3.8519(5) .
Rb1 Rb1 4.1504(4) 2_666
Si1 N1 1.6698(16) .
Si1 C3 1.885(2) .
Si1 C2 1.890(2) .
Si1 C1 1.895(2) .
Si1 Rb1 3.7623(5) 2_666
Si2 N1 1.6667(16) .
Si2 C5 1.887(2) .
Si2 C4 1.893(2) .
Si2 C6 1.899(2) .
Si2 Rb1 3.7674(5) 2_666
O1 C8 1.412(3) .
O1 C7 1.426(3) .
O2 C9 1.416(3) .
O2 C10 1.422(3) .
N1 Rb1 2.9952(15) 2_666
C1 H1A 0.9800 .
C1 H1B 0.9800 .
C1 H1C 0.9800 .
C2 H2A 0.9800 .
C2 H2B 0.9800 .
C2 H2C 0.9800 .
C3 H3A 0.9800 .
C3 H3B 0.9800 .
C3 H3C 0.9800 .
C4 H4A 0.9800 .
C4 H4B 0.9800 .
C4 H4C 0.9800 .
C5 H5A 0.9800 .
C5 H5B 0.9800 .
C5 H5C 0.9800 .
C6 H6A 0.9800 .
C6 H6B 0.9800 .
C6 H6C 0.9800 .
C7 H7A 0.9800 .
C7 H7B 0.9800 .
C7 H7C 0.9800 .
C8 C9 1.490(3) .
C8 H8A 0.9900 .
C8 H8B 0.9900 .
C9 H9A 0.9900 .
C9 H9B 0.9900 .
C10 H10A 0.9800 .
C10 H10B 0.9800 .
C10 H10C 0.9800 .
